data_7045541
loop_
_publ_author_name
'Drover, Marcus W.'
'Peters, Jonas C.'

_publ_section_title
;
 Expanding the allyl analogy: accessing \h<sup>3</sup>-P,B,P
 diphosphinoborane complexes of group 10.
;
_journal_issue 11
_journal_name_full 'Dalton transactions (Cambridge, England : 2003)'
_journal_page_first 3733
_journal_page_last 3738
_journal_paper_doi 10.1039/c8dt00058a
_journal_volume 47
_journal_year 2018
_chemical_formula_moiety 'C66.88 H64.65 B2 I1.12 P4 Pt, C4 H10 O'
_chemical_formula_sum 'C70.88 H74.65 B2 I1.12 O P4 Pt'
_chemical_formula_weight 1424.94
_space_group_crystal_system monoclinic
_space_group_IT_number 14
_space_group_name_Hall '-P 2yn'
_space_group_name_H-M_alt 'P 1 21/n 1'
_symmetry_space_group_name_Hall '-P 2yn'
_symmetry_space_group_name_H-M 'P 1 21/n 1'
_atom_sites_solution_hydrogens geom
_atom_sites_solution_primary direct
_audit_creation_date 2017-10-23
_audit_creation_method
;
Olex2 1.2
(compiled Aug 10 2017 17:28:52 for OlexSys, GUI svn.r5381)
;
_audit_update_record
;
2017-10-23 deposited with the CCDC.
2018-02-05 downloaded from the CCDC.
;
_cell_angle_alpha 90
_cell_angle_beta 94.522(2)
_cell_angle_gamma 90
_cell_formula_units_Z 4
_cell_length_a 12.3295(6)
_cell_length_b 19.2099(9)
_cell_length_c 27.5709(13)
_cell_measurement_reflns_used 9594
_cell_measurement_temperature 100(2)
_cell_measurement_theta_max 29.050
_cell_measurement_theta_min 2.463
_cell_volume 6509.8(5)
_computing_cell_refinement 'SAINT v8.34A (Bruker, 2013)'
_computing_data_reduction 'SAINT v8.34A (Bruker, 2013)'
_computing_molecular_graphics 'Olex2 (Dolomanov et al., 2009)'
_computing_publication_material 'Olex2 (Dolomanov et al., 2009)'
_computing_structure_refinement 'ShelXL (Sheldrick, 2015)'
_computing_structure_solution 'SIR2004 (Burla et al., 2007)'
_diffrn_ambient_temperature 100(2)
_diffrn_measured_fraction_theta_full 0.996
_diffrn_measured_fraction_theta_max 0.931
_diffrn_measurement_device_type 'Bruker AXS D8 Venture Kappa'
_diffrn_radiation_type MoK\a
_diffrn_radiation_wavelength 0.71073
_diffrn_reflns_av_R_equivalents 0.0766
_diffrn_reflns_av_unetI/netI 0.0392
_diffrn_reflns_Laue_measured_fraction_full 0.996
_diffrn_reflns_Laue_measured_fraction_max 0.931
_diffrn_reflns_limit_h_max 16
_diffrn_reflns_limit_h_min -16
_diffrn_reflns_limit_k_max 26
_diffrn_reflns_limit_k_min -26
_diffrn_reflns_limit_l_max 37
_diffrn_reflns_limit_l_min -37
_diffrn_reflns_number 189791
_diffrn_reflns_point_group_measured_fraction_full 0.996
_diffrn_reflns_point_group_measured_fraction_max 0.931
_diffrn_reflns_theta_full 25.242
_diffrn_reflns_theta_max 30.064
_diffrn_reflns_theta_min 1.482
_exptl_absorpt_coefficient_mu 2.826
_exptl_absorpt_correction_T_max 0.7458
_exptl_absorpt_correction_T_min 0.6675
_exptl_absorpt_correction_type multi-scan
_exptl_absorpt_process_details
;
SADABS-2014/5 (Bruker,2014) was used for absorption correction.
wR2(int) was 0.0563 before and 0.0472 after correction.
The Ratio of minimum to maximum transmission is 0.8950.
The \l/2 correction factor is 0.00150.
;
_exptl_crystal_colour 'clear colourless'
_exptl_crystal_colour_lustre clear
_exptl_crystal_colour_primary colourless
_exptl_crystal_density_diffrn 1.454
_exptl_crystal_description block
_exptl_crystal_F_000 2861
_exptl_crystal_size_max 0.2
_exptl_crystal_size_mid 0.16
_exptl_crystal_size_min 0.12
_refine_diff_density_max 2.481
_refine_diff_density_min -1.192
_refine_diff_density_rms 0.113
_refine_ls_extinction_method none
_refine_ls_goodness_of_fit_ref 1.072
_refine_ls_hydrogen_treatment constr
_refine_ls_matrix_type full
_refine_ls_number_parameters 750
_refine_ls_number_reflns 17777
_refine_ls_number_restraints 6
_refine_ls_restrained_S_all 1.072
_refine_ls_R_factor_all 0.0486
_refine_ls_R_factor_gt 0.0334
_refine_ls_shift/su_max 0.004
_refine_ls_shift/su_mean 0.000
_refine_ls_structure_factor_coef Fsqd
_refine_ls_weighting_details 'w=1/[\s^2^(Fo^2^)+(0.0282P)^2^+14.7365P] where P=(Fo^2^+2Fc^2^)/3'
_refine_ls_weighting_scheme calc
_refine_ls_wR_factor_gt 0.0722
_refine_ls_wR_factor_ref 0.0757
_reflns_Friedel_coverage 0.000
_reflns_number_gt 14977
_reflns_number_total 17777
_reflns_threshold_expression 'I > 2\s(I)'
_cod_data_source_file c8dt00058a2.cif
_cod_data_source_block a17024_final
_cod_depositor_comments 'Adding full bibliography for 7045536--7045541.cif.'
_cod_database_code 7045541
_shelx_shelxl_version_number 2016/6
_shelx_space_group_comment
;
The symmetry employed for this shelxl refinement is uniquely defined
by the following loop, which should always be used as a source of
symmetry information in preference to the above space-group names.
They are only intended as comments.
;
_shelx_estimated_absorpt_t_max 0.728
_shelx_estimated_absorpt_t_min 0.602
_olex2_refinement_description
;
1. Fixed Uiso
 At 1.2 times of:
  All C(H) groups, All C(H,H) groups
 At 1.5 times of:
  All C(H,H,H) groups
2. Uiso/Uaniso restraints and constraints
Uanis(C2) \\sim Ueq: with sigma of 0.01 and sigma for terminal atoms of 0.001
3. Others
 Sof(C2)=Sof(H2A)=Sof(H2B)=Sof(H2C)=1-FVAR(1)
 Sof(I2)=FVAR(1)
 Fixed Sof: I1(0.56255) C1(0.43745) H1A(0.43745) H1B(0.43745) H1C(0.43745)
4.a Secondary CH2 refined with riding coordinates:
 C71(H71A,H71B), C70(H70A,H70B)
4.b Aromatic/amide H refined with riding coordinates:
 C49(H49), C24(H24), C22(H22), C26(H26), C16(H16), C31(H31), C20(H20),
 C19(H19), C59(H59), C29(H29), C58(H58), C53(H53), C37(H37), C10(H10), C23(H23),
  C43(H43), C62(H62), C50(H50), C41(H41), C52(H52), C51(H51), C44(H44),
 C55(H55), C25(H25), C12(H12), C11(H11), C64(H64), C14(H14), C5(H5), C40(H40),
 C4(H4), C47(H47), C13(H13), C38(H38), C39(H39), C46(H46), C8(H8), C45(H45),
 C18(H18), C57(H57), C56(H56), C6(H6), C7(H7), C17(H17)
4.c Idealised Me refined as rotating group:
 C34(H34A,H34B,H34C), C33(H33A,H33B,H33C), C67(H67A,H67B,H67C), C66(H66A,H66B,
 H66C), C35(H35A,H35B,H35C), C68(H68A,H68B,H68C), C69(H69A,H69B,H69C), C72(H72A,
 H72B,H72C), C1(H1A,H1B,H1C), C2(H2A,H2B,H2C)
;
_olex2_submission_special_instructions 'No special instructions were received'

loop_
_space_group_symop_operation_xyz
'x, y, z'
'-x+1/2, y+1/2, -z+1/2'
'-x, -y, -z'
'x-1/2, -y-1/2, z-1/2'

loop_
_atom_site_label
_atom_site_type_symbol
_atom_site_fract_x
_atom_site_fract_y
_atom_site_fract_z
_atom_site_U_iso_or_equiv
_atom_site_adp_type
_atom_site_occupancy
_atom_site_site_symmetry_order
_atom_site_calc_flag
_atom_site_refinement_flags_posn
_atom_site_refinement_flags_adp
_atom_site_refinement_flags_occupancy
_atom_site_disorder_assembly
_atom_site_disorder_group
Pt1 Pt 0.47289(2) 0.21593(2) 0.33066(2) 0.01374(3) Uani 1 1 d . . . . .
I1 I 0.62524(4) 0.30433(3) 0.45992(2) 0.02002(10) Uani 0.5625 1 d . . P A 2
P1 P 0.65918(6) 0.21755(4) 0.35304(3) 0.01542(14) Uani 1 1 d . . . . .
P2 P 0.49669(6) 0.16266(4) 0.40650(3) 0.01476(14) Uani 1 1 d . . . . .
P3 P 0.44585(6) 0.22868(4) 0.24643(3) 0.01482(14) Uani 1 1 d . . . . .
P4 P 0.28844(6) 0.24185(4) 0.31368(3) 0.01525(14) Uani 1 1 d . . . . .
C49 C 0.3158(3) 0.35634(18) 0.37513(11) 0.0217(6) Uani 1 1 d . . . . .
H49 H 0.388502 0.355585 0.366077 0.026 Uiso 1 1 calc R . . . .
C48 C 0.2419(2) 0.30647(17) 0.35611(10) 0.0176(6) Uani 1 1 d . . . . .
C24 C 0.2219(2) 0.1815(2) 0.51009(11) 0.0248(7) Uani 1 1 d . . . . .
H24 H 0.165010 0.185968 0.531195 0.030 Uiso 1 1 calc R . . . .
C22 C 0.3426(2) 0.10941(18) 0.46744(11) 0.0205(6) Uani 1 1 d . . . . .
H22 H 0.367344 0.064388 0.459317 0.025 Uiso 1 1 calc R . . . .
C61 C 0.0947(2) 0.26334(17) 0.20763(11) 0.0196(6) Uani 1 1 d . . . . .
C54 C 0.2029(2) 0.16627(17) 0.31977(11) 0.0180(6) Uani 1 1 d . . . . .
C26 C 0.3524(2) 0.23405(18) 0.46099(11) 0.0201(6) Uani 1 1 d . . . . .
H26 H 0.384452 0.274564 0.448467 0.024 Uiso 1 1 calc R . . . .
C15 C 0.4967(2) 0.07028(16) 0.38986(10) 0.0170(6) Uani 1 1 d . . . . .
C16 C 0.5812(2) 0.02556(17) 0.40587(11) 0.0195(6) Uani 1 1 d . . . . .
H16 H 0.641066 0.042590 0.426268 0.023 Uiso 1 1 calc R . . . .
C31 C 0.9320(2) 0.13488(18) 0.48657(12) 0.0215(6) Uani 1 1 d . . . . .
H31 H 1.006503 0.141044 0.481088 0.026 Uiso 1 1 calc R . . . .
C21 C 0.3903(2) 0.16826(17) 0.44874(10) 0.0162(6) Uani 1 1 d . . . . .
C28 C 0.7153(2) 0.11822(17) 0.50171(11) 0.0181(6) Uani 1 1 d . . . . .
C20 C 0.4103(3) 0.04381(18) 0.35944(12) 0.0235(7) Uani 1 1 d . . . . .
H20 H 0.352346 0.073696 0.348074 0.028 Uiso 1 1 calc R . . . .
C9 C 0.7111(2) 0.30414(17) 0.33966(10) 0.0180(6) Uani 1 1 d . . . . .
C19 C 0.4083(3) -0.02530(19) 0.34580(12) 0.0265(7) Uani 1 1 d . . . . .
H19 H 0.348814 -0.042556 0.325299 0.032 Uiso 1 1 calc R . . . .
C59 C 0.1708(2) 0.14528(18) 0.36507(11) 0.0208(6) Uani 1 1 d . . . . .
H59 H 0.184631 0.174566 0.392627 0.025 Uiso 1 1 calc R . . . .
C42 C 0.5540(2) 0.26087(17) 0.21031(10) 0.0173(6) Uani 1 1 d . . . . .
C29 C 0.7965(2) 0.08609(17) 0.53208(11) 0.0193(6) Uani 1 1 d . . . . .
H29 H 0.776095 0.058564 0.558495 0.023 Uiso 1 1 calc R . . . .
C58 C 0.1190(3) 0.08190(19) 0.36991(12) 0.0264(7) Uani 1 1 d . . . . .
H58 H 0.096435 0.068156 0.400659 0.032 Uiso 1 1 calc R . . . .
C3 C 0.7397(2) 0.15645(18) 0.32077(11) 0.0201(6) Uani 1 1 d . . . . .
C32 C 0.8532(2) 0.16829(17) 0.45569(11) 0.0188(6) Uani 1 1 d . . . . .
C53 C 0.1353(2) 0.30920(18) 0.36994(11) 0.0198(6) Uani 1 1 d . . . . .
H53 H 0.083618 0.275784 0.357403 0.024 Uiso 1 1 calc R . . . .
C36 C 0.4302(2) 0.13783(16) 0.22648(10) 0.0162(6) Uani 1 1 d . . . . .
C27 C 0.7413(2) 0.15853(16) 0.46115(10) 0.0163(6) Uani 1 1 d . . . . .
C65 C 0.2314(2) 0.26961(16) 0.15045(11) 0.0184(6) Uani 1 1 d . . . . .
C37 C 0.4968(3) 0.08706(17) 0.24889(11) 0.0211(6) Uani 1 1 d . . . . .
H37 H 0.549895 0.099789 0.274184 0.025 Uiso 1 1 calc R . . . .
C34 C 0.6006(2) 0.11058(19) 0.51619(11) 0.0216(6) Uani 1 1 d . . . . .
H34A H 0.561698 0.076340 0.494993 0.032 Uiso 1 1 calc GR . . . .
H34B H 0.563340 0.155588 0.512934 0.032 Uiso 1 1 calc GR . . . .
H34C H 0.602267 0.094856 0.550048 0.032 Uiso 1 1 calc GR . . . .
C10 C 0.8160(2) 0.31574(18) 0.32616(11) 0.0202(6) Uani 1 1 d . . . . .
H10 H 0.864009 0.277516 0.323298 0.024 Uiso 1 1 calc R . . . .
C23 C 0.2584(2) 0.1164(2) 0.49809(11) 0.0236(7) Uani 1 1 d . . . . .
H23 H 0.226090 0.076090 0.510760 0.028 Uiso 1 1 calc R . . . .
C43 C 0.5922(3) 0.22124(19) 0.17284(11) 0.0220(6) Uani 1 1 d . . . . .
H43 H 0.560350 0.177238 0.164967 0.026 Uiso 1 1 calc R . . . .
C62 C 0.0175(3) 0.2478(2) 0.16962(12) 0.0291(8) Uani 1 1 d . . . . .
H62 H -0.055920 0.240646 0.176560 0.035 Uiso 1 1 calc R . . . .
C50 C 0.2845(3) 0.40698(19) 0.40706(12) 0.0261(7) Uani 1 1 d . . . . .
H50 H 0.335942 0.440449 0.419763 0.031 Uiso 1 1 calc R . . . .
C41 C 0.3531(3) 0.11802(17) 0.18915(11) 0.0216(6) Uani 1 1 d . . . . .
H41 H 0.307183 0.152094 0.173235 0.026 Uiso 1 1 calc R . . . .
C52 C 0.1038(3) 0.36009(18) 0.40176(11) 0.0232(7) Uani 1 1 d . . . . .
H52 H 0.030960 0.361421 0.410679 0.028 Uiso 1 1 calc R . . . .
C51 C 0.1785(3) 0.40893(19) 0.42051(12) 0.0272(7) Uani 1 1 d . . . . .
H51 H 0.157225 0.443562 0.442452 0.033 Uiso 1 1 calc R . . . .
C44 C 0.6768(3) 0.2458(2) 0.14690(13) 0.0291(8) Uani 1 1 d . . . . .
H44 H 0.701827 0.218798 0.121142 0.035 Uiso 1 1 calc R . . . .
C55 C 0.1800(3) 0.12322(19) 0.27965(11) 0.0245(7) Uani 1 1 d . . . . .
H55 H 0.199363 0.137551 0.248498 0.029 Uiso 1 1 calc R . . . .
C33 C 0.8951(2) 0.21748(18) 0.41906(11) 0.0225(6) Uani 1 1 d . . . . .
H33A H 0.970480 0.230211 0.429209 0.034 Uiso 1 1 calc GR . . . .
H33B H 0.849919 0.259501 0.416958 0.034 Uiso 1 1 calc GR . . . .
H33C H 0.892273 0.194787 0.387153 0.034 Uiso 1 1 calc GR . . . .
C25 C 0.2683(3) 0.2406(2) 0.49133(12) 0.0248(7) Uani 1 1 d . . . . .
H25 H 0.242460 0.285451 0.499260 0.030 Uiso 1 1 calc R . . . .
C30 C 0.9057(3) 0.09312(18) 0.52486(12) 0.0224(6) Uani 1 1 d . . . . .
C12 C 0.7826(3) 0.43882(19) 0.32094(12) 0.0271(7) Uani 1 1 d . . . . .
H12 H 0.807038 0.484600 0.314664 0.032 Uiso 1 1 calc R . . . .
C11 C 0.8511(3) 0.38287(18) 0.31684(12) 0.0240(7) Uani 1 1 d . . . . .
H11 H 0.922879 0.390198 0.307596 0.029 Uiso 1 1 calc R . . . .
C64 C 0.1516(3) 0.25568(19) 0.11322(11) 0.0241(7) Uani 1 1 d . . . . .
H64 H 0.171204 0.255281 0.080588 0.029 Uiso 1 1 calc R . . . .
C14 C 0.6428(3) 0.36142(18) 0.34327(11) 0.0220(6) Uani 1 1 d . . . . .
H14 H 0.570678 0.354412 0.352135 0.026 Uiso 1 1 calc R . . . .
C67 C 0.0504(3) 0.2790(2) 0.25570(11) 0.0265(7) Uani 1 1 d . . . . .
H67A H -0.023870 0.297049 0.250160 0.040 Uiso 1 1 calc GR . . . .
H67B H 0.096508 0.313845 0.273174 0.040 Uiso 1 1 calc GR . . . .
H67C H 0.049722 0.236271 0.275105 0.040 Uiso 1 1 calc GR . . . .
C5 C 0.8166(3) 0.1179(2) 0.24745(13) 0.0328(8) Uani 1 1 d . . . . .
H5 H 0.832467 0.126398 0.214817 0.039 Uiso 1 1 calc R . . . .
C60 C 0.2061(2) 0.26970(16) 0.19981(10) 0.0172(6) Uani 1 1 d . . . . .
C40 C 0.3435(3) 0.04911(18) 0.17534(12) 0.0253(7) Uani 1 1 d . . . . .
H40 H 0.290941 0.036152 0.149904 0.030 Uiso 1 1 calc R . . . .
C4 C 0.7628(3) 0.1684(2) 0.27269(12) 0.0256(7) Uani 1 1 d . . . . .
H4 H 0.741853 0.211078 0.257209 0.031 Uiso 1 1 calc R . . . .
C66 C 0.3431(3) 0.2861(2) 0.13507(11) 0.0258(7) Uani 1 1 d . . . . .
H66A H 0.387793 0.243881 0.137006 0.039 Uiso 1 1 calc GR . . . .
H66B H 0.377109 0.321775 0.156653 0.039 Uiso 1 1 calc GR . . . .
H66C H 0.336962 0.303416 0.101524 0.039 Uiso 1 1 calc GR . . . .
C47 C 0.6020(3) 0.32489(18) 0.22153(11) 0.0233(7) Uani 1 1 d . . . . .
H47 H 0.576418 0.352588 0.246791 0.028 Uiso 1 1 calc R . . . .
C13 C 0.6777(3) 0.42808(19) 0.33425(13) 0.0268(7) Uani 1 1 d . . . . .
H13 H 0.630082 0.466476 0.337150 0.032 Uiso 1 1 calc R . . . .
C38 C 0.4866(3) 0.01785(18) 0.23473(12) 0.0256(7) Uani 1 1 d . . . . .
H38 H 0.532690 -0.016456 0.250261 0.031 Uiso 1 1 calc R . . . .
C39 C 0.4093(3) -0.00117(18) 0.19800(13) 0.0258(7) Uani 1 1 d . . . . .
H39 H 0.401588 -0.048549 0.188459 0.031 Uiso 1 1 calc R . . . .
C46 C 0.6878(3) 0.3486(2) 0.19582(13) 0.0297(8) Uani 1 1 d . . . . .
H46 H 0.721017 0.392140 0.204061 0.036 Uiso 1 1 calc R . . . .
C8 C 0.7725(3) 0.09399(19) 0.34255(13) 0.0264(7) Uani 1 1 d . . . . .
H8 H 0.759426 0.085612 0.375540 0.032 Uiso 1 1 calc R . . . .
C45 C 0.7247(3) 0.3097(2) 0.15867(13) 0.0330(8) Uani 1 1 d . . . . .
H45 H 0.782721 0.326395 0.141126 0.040 Uiso 1 1 calc R . . . .
C18 C 0.4916(3) -0.06957(19) 0.36155(12) 0.0286(7) Uani 1 1 d . . . . .
H18 H 0.490153 -0.116990 0.351728 0.034 Uiso 1 1 calc R . . . .
O1 O 0.1505(3) 0.5366(2) 0.50550(13) 0.0615(10) Uani 1 1 d . . . . .
C57 C 0.1000(3) 0.0387(2) 0.33005(14) 0.0349(9) Uani 1 1 d . . . . .
H57 H 0.066793 -0.005435 0.333625 0.042 Uiso 1 1 calc R . . . .
C35 C 0.9930(3) 0.0605(2) 0.55855(13) 0.0312(8) Uani 1 1 d . . . . .
H35A H 1.013359 0.015362 0.545475 0.047 Uiso 1 1 calc GR . . . .
H35B H 0.965783 0.053916 0.590677 0.047 Uiso 1 1 calc GR . . . .
H35C H 1.056862 0.091083 0.561485 0.047 Uiso 1 1 calc GR . . . .
C56 C 0.1295(3) 0.0599(2) 0.28481(13) 0.0350(9) Uani 1 1 d . . . . .
H56 H 0.114804 0.030679 0.257277 0.042 Uiso 1 1 calc R . . . .
C63 C 0.0446(3) 0.2424(2) 0.12199(12) 0.0329(8) Uani 1 1 d . . . . .
C6 C 0.8468(3) 0.0559(2) 0.26935(15) 0.0372(9) Uani 1 1 d . . . . .
H6 H 0.883173 0.021536 0.251876 0.045 Uiso 1 1 calc R . . . .
C7 C 0.8242(3) 0.0438(2) 0.31667(16) 0.0370(9) Uani 1 1 d . . . . .
H7 H 0.844218 0.000640 0.331712 0.044 Uiso 1 1 calc R . . . .
B1 B 0.6488(3) 0.19828(19) 0.42618(12) 0.0164(6) Uani 1 1 d . . . . .
C17 C 0.5776(3) -0.04428(19) 0.39183(12) 0.0256(7) Uani 1 1 d . . . . .
H17 H 0.634733 -0.074777 0.403174 0.031 Uiso 1 1 calc R . . . .
B2 B 0.3001(3) 0.2787(2) 0.24393(12) 0.0201(7) Uani 1 1 d . . . . .
C71 C 0.0928(4) 0.6009(3) 0.49653(19) 0.0564(13) Uani 1 1 d . . . . .
H71A H 0.124789 0.637273 0.518729 0.068 Uiso 1 1 calc R . . . .
H71B H 0.015763 0.594676 0.503333 0.068 Uiso 1 1 calc R . . . .
C68 C -0.0413(4) 0.2291(4) 0.08145(15) 0.071(2) Uani 1 1 d . . . . .
H68A H -0.091024 0.192946 0.091344 0.106 Uiso 1 1 calc GR . . . .
H68B H -0.006860 0.213716 0.052455 0.106 Uiso 1 1 calc GR . . . .
H68C H -0.082107 0.272122 0.074048 0.106 Uiso 1 1 calc GR . . . .
C70 C 0.1469(6) 0.5147(3) 0.55457(19) 0.0752(18) Uani 1 1 d . . . . .
H70A H 0.070355 0.507089 0.561714 0.090 Uiso 1 1 calc R . . . .
H70B H 0.177865 0.551539 0.576660 0.090 Uiso 1 1 calc R . . . .
C69 C 0.2100(7) 0.4490(4) 0.5632(2) 0.098(3) Uani 1 1 d . . . . .
H69A H 0.167154 0.409605 0.549564 0.147 Uiso 1 1 calc GR . . . .
H69B H 0.225752 0.442011 0.598288 0.147 Uiso 1 1 calc GR . . . .
H69C H 0.278377 0.452059 0.547515 0.147 Uiso 1 1 calc GR . . . .
C72 C 0.0983(8) 0.6239(4) 0.4453(2) 0.101(3) Uani 1 1 d . . . . .
H72A H 0.072766 0.586219 0.423285 0.152 Uiso 1 1 calc GR . . . .
H72B H 0.173682 0.635531 0.439677 0.152 Uiso 1 1 calc GR . . . .
H72C H 0.052161 0.664944 0.439175 0.152 Uiso 1 1 calc GR . . . .
C1 C 0.6275(9) 0.2763(5) 0.4498(3) 0.022(2) Uani 0.4374 1 d . . P A 1
H1A H 0.608603 0.271036 0.483452 0.033 Uiso 0.4374 1 calc GR . P A 1
H1B H 0.567612 0.299481 0.430602 0.033 Uiso 0.4374 1 calc GR . P A 1
H1C H 0.693646 0.304498 0.449191 0.033 Uiso 0.4374 1 calc GR . P A 1
I2 I 0.34035(4) 0.38915(3) 0.25369(2) 0.01955(13) Uani 0.5534(14) 1 d . . P B 1
C2 C 0.3326(9) 0.3677(6) 0.2528(4) 0.019(3) Uani 0.4466(14) 1 d . U P B 2
H2A H 0.394626 0.372043 0.277177 0.029 Uiso 0.4466(14) 1 calc GR . P B 2
H2B H 0.269765 0.392239 0.264245 0.029 Uiso 0.4466(14) 1 calc GR . P B 2
H2C H 0.351521 0.388121 0.222044 0.029 Uiso 0.4466(14) 1 calc GR . P B 2

loop_
_atom_site_aniso_label
_atom_site_aniso_U_11
_atom_site_aniso_U_22
_atom_site_aniso_U_33
_atom_site_aniso_U_23
_atom_site_aniso_U_13
_atom_site_aniso_U_12
Pt1 0.01099(5) 0.01859(6) 0.01155(5) 0.00106(4) 0.00024(3) -0.00183(4)
I1 0.02111(19) 0.0213(3) 0.0177(2) -0.00095(17) 0.00143(14) -0.0047(2)
P1 0.0117(3) 0.0215(4) 0.0130(3) 0.0006(3) 0.0007(2) -0.0036(3)
P2 0.0113(3) 0.0203(4) 0.0126(3) 0.0015(3) 0.0004(2) -0.0029(3)
P3 0.0134(3) 0.0185(4) 0.0126(3) 0.0004(3) 0.0012(2) -0.0020(3)
P4 0.0122(3) 0.0207(4) 0.0128(3) 0.0014(3) 0.0008(2) -0.0003(3)
C49 0.0193(14) 0.0274(17) 0.0182(14) -0.0008(12) -0.0001(11) -0.0002(13)
C48 0.0180(13) 0.0226(15) 0.0122(12) 0.0004(11) 0.0002(10) 0.0018(12)
C24 0.0128(13) 0.046(2) 0.0161(14) -0.0006(14) 0.0018(11) -0.0036(14)
C22 0.0127(13) 0.0296(17) 0.0187(14) 0.0025(12) -0.0011(11) -0.0034(12)
C61 0.0171(14) 0.0251(16) 0.0163(13) 0.0041(12) -0.0016(11) 0.0027(12)
C54 0.0121(12) 0.0230(16) 0.0187(14) 0.0027(12) -0.0009(10) -0.0012(12)
C26 0.0163(13) 0.0283(17) 0.0154(13) 0.0006(12) -0.0018(11) -0.0042(12)
C15 0.0172(13) 0.0186(15) 0.0152(13) 0.0009(11) 0.0006(10) -0.0047(12)
C16 0.0184(14) 0.0228(16) 0.0175(14) -0.0006(12) 0.0017(11) 0.0006(12)
C31 0.0121(13) 0.0269(17) 0.0253(15) 0.0053(13) 0.0001(11) -0.0024(12)
C21 0.0104(12) 0.0279(16) 0.0100(12) 0.0018(11) -0.0012(9) -0.0016(12)
C28 0.0157(13) 0.0228(16) 0.0154(13) 0.0016(11) -0.0007(10) -0.0039(12)
C20 0.0211(15) 0.0273(17) 0.0215(15) 0.0006(13) -0.0024(12) -0.0052(13)
C9 0.0170(13) 0.0229(15) 0.0138(13) 0.0021(11) -0.0013(10) -0.0046(12)
C19 0.0280(17) 0.0282(18) 0.0230(16) -0.0032(13) 0.0006(13) -0.0073(15)
C59 0.0168(14) 0.0299(18) 0.0156(13) 0.0020(12) 0.0004(11) -0.0019(13)
C42 0.0140(13) 0.0236(15) 0.0140(13) 0.0035(11) 0.0002(10) -0.0017(12)
C29 0.0177(14) 0.0250(16) 0.0149(13) 0.0042(11) -0.0010(11) -0.0046(12)
C58 0.0255(16) 0.0340(19) 0.0198(15) 0.0059(13) 0.0031(12) -0.0093(15)
C3 0.0114(12) 0.0267(17) 0.0220(14) -0.0040(12) 0.0004(11) -0.0051(12)
C32 0.0168(14) 0.0222(16) 0.0173(13) 0.0021(11) 0.0006(11) -0.0048(12)
C53 0.0179(14) 0.0245(16) 0.0167(13) 0.0024(12) -0.0010(11) -0.0002(12)
C36 0.0154(13) 0.0184(15) 0.0151(13) -0.0031(11) 0.0036(10) -0.0008(11)
C27 0.0149(13) 0.0201(15) 0.0133(12) 0.0001(11) -0.0021(10) -0.0028(11)
C65 0.0188(14) 0.0198(16) 0.0164(13) 0.0037(11) -0.0003(11) 0.0035(12)
C37 0.0222(15) 0.0230(16) 0.0179(14) -0.0036(12) 0.0011(11) 0.0023(13)
C34 0.0180(14) 0.0322(18) 0.0144(13) 0.0048(12) 0.0013(11) -0.0031(13)
C10 0.0158(13) 0.0271(17) 0.0176(14) 0.0047(12) 0.0000(11) -0.0007(13)
C23 0.0149(14) 0.039(2) 0.0172(14) 0.0070(13) 0.0001(11) -0.0081(14)
C43 0.0192(14) 0.0299(17) 0.0170(13) 0.0013(12) 0.0024(11) -0.0024(14)
C62 0.0203(16) 0.043(2) 0.0234(16) 0.0053(15) -0.0007(12) -0.0040(15)
C50 0.0313(17) 0.0272(18) 0.0188(15) -0.0024(13) -0.0045(13) -0.0021(15)
C41 0.0201(14) 0.0222(16) 0.0216(15) -0.0024(12) -0.0035(12) -0.0026(13)
C52 0.0222(15) 0.0276(17) 0.0202(15) 0.0017(13) 0.0039(12) 0.0066(14)
C51 0.0389(19) 0.0243(17) 0.0183(15) -0.0021(12) 0.0020(13) 0.0050(15)
C44 0.0208(16) 0.044(2) 0.0239(16) 0.0046(15) 0.0067(13) 0.0016(15)
C55 0.0230(15) 0.0336(19) 0.0170(14) -0.0003(13) 0.0019(12) -0.0073(14)
C33 0.0156(13) 0.0282(17) 0.0231(15) 0.0072(13) -0.0026(11) -0.0066(13)
C25 0.0214(15) 0.0320(18) 0.0204(15) -0.0042(13) -0.0022(12) 0.0008(14)
C30 0.0194(15) 0.0249(17) 0.0223(15) 0.0056(12) -0.0026(12) -0.0010(13)
C12 0.0281(17) 0.0251(18) 0.0274(17) 0.0043(13) -0.0015(13) -0.0075(14)
C11 0.0175(14) 0.0304(18) 0.0240(15) 0.0060(13) 0.0003(12) -0.0061(14)
C64 0.0264(16) 0.0334(19) 0.0125(13) 0.0039(12) 0.0008(12) 0.0062(14)
C14 0.0162(14) 0.0278(17) 0.0215(15) 0.0013(12) -0.0006(11) -0.0004(13)
C67 0.0198(14) 0.042(2) 0.0170(14) 0.0016(14) -0.0003(11) 0.0040(15)
C5 0.0205(16) 0.052(2) 0.0256(17) -0.0136(16) 0.0030(13) -0.0003(16)
C60 0.0187(14) 0.0176(15) 0.0151(13) 0.0030(10) -0.0005(10) 0.0027(11)
C40 0.0218(15) 0.0248(17) 0.0287(17) -0.0098(13) -0.0028(13) -0.0018(14)
C4 0.0165(14) 0.038(2) 0.0225(15) -0.0042(14) -0.0011(12) 0.0029(14)
C66 0.0235(15) 0.0371(19) 0.0169(14) 0.0050(14) 0.0033(11) 0.0033(15)
C47 0.0222(15) 0.0276(18) 0.0199(14) 0.0030(12) -0.0006(12) -0.0071(13)
C13 0.0263(17) 0.0242(17) 0.0297(17) -0.0014(14) 0.0015(13) -0.0001(14)
C38 0.0290(17) 0.0229(17) 0.0251(16) -0.0021(13) 0.0026(13) 0.0066(14)
C39 0.0268(17) 0.0179(16) 0.0332(18) -0.0058(13) 0.0050(13) 0.0017(13)
C46 0.0248(16) 0.032(2) 0.0319(18) 0.0086(15) 0.0002(14) -0.0103(15)
C8 0.0228(16) 0.0263(18) 0.0311(17) -0.0018(14) 0.0082(13) -0.0018(14)
C45 0.0203(16) 0.050(2) 0.0296(18) 0.0117(17) 0.0073(13) -0.0102(16)
C18 0.0386(19) 0.0247(18) 0.0232(16) -0.0033(13) 0.0065(14) -0.0044(15)
O1 0.070(2) 0.065(2) 0.050(2) -0.0126(18) 0.0056(17) 0.005(2)
C57 0.036(2) 0.038(2) 0.0307(19) 0.0024(16) 0.0012(15) -0.0204(17)
C35 0.0208(16) 0.040(2) 0.0324(18) 0.0164(16) -0.0016(13) 0.0014(15)
C56 0.037(2) 0.045(2) 0.0232(17) -0.0032(15) 0.0013(14) -0.0194(18)
C63 0.0230(17) 0.058(3) 0.0173(15) 0.0023(15) -0.0034(12) -0.0037(17)
C6 0.0273(18) 0.042(2) 0.043(2) -0.0192(18) 0.0068(16) 0.0010(17)
C7 0.035(2) 0.028(2) 0.049(2) -0.0032(17) 0.0123(17) 0.0027(17)
B1 0.0128(14) 0.0204(17) 0.0161(14) 0.0026(12) 0.0025(11) -0.0033(12)
C17 0.0271(16) 0.0256(17) 0.0243(16) 0.0009(13) 0.0036(13) 0.0029(14)
B2 0.0157(14) 0.0298(19) 0.0150(14) 0.0014(14) 0.0026(11) -0.0028(15)
C71 0.058(3) 0.056(3) 0.057(3) -0.012(2) 0.014(2) -0.001(3)
C68 0.031(2) 0.162(6) 0.0183(18) -0.009(3) -0.0035(15) -0.029(3)
C70 0.105(5) 0.081(4) 0.037(3) -0.011(3) -0.007(3) 0.010(4)
C69 0.171(8) 0.068(4) 0.051(3) -0.008(3) -0.010(4) 0.028(5)
C72 0.167(8) 0.080(5) 0.060(4) 0.017(4) 0.034(5) 0.008(5)
C1 0.024(4) 0.028(6) 0.014(4) 0.012(4) 0.003(3) -0.008(5)
I2 0.0238(2) 0.0145(3) 0.0202(2) 0.00139(18) 0.00068(14) 0.0015(2)
C2 0.019(3) 0.019(3) 0.019(3) 0.0003(10) 0.0015(10) 0.0004(10)

loop_
_atom_type_symbol
_atom_type_description
_atom_type_scat_dispersion_real
_atom_type_scat_dispersion_imag
_atom_type_scat_source
C C 0.0033 0.0016 'International Tables Vol C Tables 4.2.6.8 and 6.1.1.4'
H H 0.0000 0.0000 'International Tables Vol C Tables 4.2.6.8 and 6.1.1.4'
B B 0.0013 0.0007 'International Tables Vol C Tables 4.2.6.8 and 6.1.1.4'
I I -0.4742 1.8119 'International Tables Vol C Tables 4.2.6.8 and 6.1.1.4'
O O 0.0106 0.0060 'International Tables Vol C Tables 4.2.6.8 and 6.1.1.4'
P P 0.1023 0.0942 'International Tables Vol C Tables 4.2.6.8 and 6.1.1.4'
Pt Pt -1.7033 8.3905 'International Tables Vol C Tables 4.2.6.8 and 6.1.1.4'

loop_
_geom_angle_atom_site_label_1
_geom_angle_atom_site_label_2
_geom_angle_atom_site_label_3
_geom_angle
P1 Pt1 P3 108.82(3)
P1 Pt1 P4 166.49(3)
P2 Pt1 P1 73.51(3)
P2 Pt1 P3 159.92(3)
P2 Pt1 P4 108.99(3)
P3 Pt1 P4 73.62(3)
C9 P1 Pt1 108.16(10)
C9 P1 B1 114.17(14)
C3 P1 Pt1 115.29(10)
C3 P1 C9 106.00(15)
C3 P1 B1 116.19(15)
B1 P1 Pt1 96.93(9)
C15 P2 Pt1 101.74(9)
C15 P2 B1 112.02(14)
C21 P2 Pt1 120.12(10)
C21 P2 C15 103.35(14)
C21 P2 B1 120.35(13)
B1 P2 Pt1 98.07(10)
C42 P3 Pt1 121.55(9)
C42 P3 C36 102.81(14)
C42 P3 B2 120.04(14)
C36 P3 Pt1 101.65(10)
C36 P3 B2 111.55(14)
B2 P3 Pt1 98.04(10)
C48 P4 Pt1 111.45(10)
C48 P4 B2 114.31(15)
C54 P4 Pt1 112.02(10)
C54 P4 C48 105.70(14)
C54 P4 B2 116.44(14)
B2 P4 Pt1 96.96(10)
C48 C49 H49 119.5
C50 C49 H49 119.5
C50 C49 C48 121.0(3)
C49 C48 P4 118.5(2)
C49 C48 C53 118.1(3)
C53 C48 P4 123.3(2)
C23 C24 H24 120.0
C23 C24 C25 120.0(3)
C25 C24 H24 120.0
C21 C22 H22 119.9
C21 C22 C23 120.1(3)
C23 C22 H22 119.9
C62 C61 C67 115.6(3)
C62 C61 C60 121.3(3)
C60 C61 C67 122.9(3)
C59 C54 P4 121.5(2)
C55 C54 P4 119.1(2)
C55 C54 C59 119.0(3)
C21 C26 H26 119.8
C25 C26 H26 119.8
C25 C26 C21 120.5(3)
C16 C15 P2 122.1(2)
C16 C15 C20 118.7(3)
C20 C15 P2 119.1(2)
C15 C16 H16 120.1
C15 C16 C17 119.8(3)
C17 C16 H16 120.1
C32 C31 H31 118.7
C30 C31 H31 118.7
C30 C31 C32 122.5(3)
C22 C21 P2 122.3(2)
C22 C21 C26 119.1(3)
C26 C21 P2 118.6(2)
C29 C28 C27 121.2(3)
C29 C28 C34 116.2(3)
C27 C28 C34 122.5(3)
C15 C20 H20 119.7
C19 C20 C15 120.6(3)
C19 C20 H20 119.7
C10 C9 P1 123.1(3)
C10 C9 C14 118.2(3)
C14 C9 P1 118.7(2)
C20 C19 H19 119.6
C18 C19 C20 120.8(3)
C18 C19 H19 119.6
C54 C59 H59 119.9
C58 C59 C54 120.3(3)
C58 C59 H59 119.9
C43 C42 P3 121.4(2)
C47 C42 P3 119.6(2)
C47 C42 C43 119.0(3)
C28 C29 H29 119.0
C30 C29 C28 122.0(3)
C30 C29 H29 119.0
C59 C58 H58 120.0
C57 C58 C59 120.1(3)
C57 C58 H58 120.0
C4 C3 P1 121.3(3)
C8 C3 P1 120.0(2)
C8 C3 C4 118.6(3)
C31 C32 C27 120.8(3)
C31 C32 C33 116.0(3)
C27 C32 C33 123.1(3)
C48 C53 H53 119.5
C52 C53 C48 120.9(3)
C52 C53 H53 119.5
C37 C36 P3 119.4(2)
C37 C36 C41 118.7(3)
C41 C36 P3 121.9(2)
C28 C27 B1 122.2(3)
C32 C27 C28 116.1(3)
C32 C27 B1 121.4(3)
C64 C65 C60 120.7(3)
C64 C65 C66 116.3(3)
C60 C65 C66 123.0(3)
C36 C37 H37 119.7
C36 C37 C38 120.7(3)
C38 C37 H37 119.7
C28 C34 H34A 109.5
C28 C34 H34B 109.5
C28 C34 H34C 109.5
H34A C34 H34B 109.5
H34A C34 H34C 109.5
H34B C34 H34C 109.5
C9 C10 H10 119.8
C11 C10 C9 120.5(3)
C11 C10 H10 119.8
C24 C23 C22 120.3(3)
C24 C23 H23 119.8
C22 C23 H23 119.8
C42 C43 H43 119.8
C44 C43 C42 120.4(3)
C44 C43 H43 119.8
C61 C62 H62 119.0
C63 C62 C61 121.9(3)
C63 C62 H62 119.0
C49 C50 H50 119.9
C49 C50 C51 120.2(3)
C51 C50 H50 119.9
C36 C41 H41 119.9
C40 C41 C36 120.2(3)
C40 C41 H41 119.9
C53 C52 H52 120.0
C51 C52 C53 120.1(3)
C51 C52 H52 120.0
C50 C51 H51 120.2
C52 C51 C50 119.6(3)
C52 C51 H51 120.2
C43 C44 H44 120.0
C45 C44 C43 120.1(3)
C45 C44 H44 120.0
C54 C55 H55 119.8
C56 C55 C54 120.5(3)
C56 C55 H55 119.8
C32 C33 H33A 109.5
C32 C33 H33B 109.5
C32 C33 H33C 109.5
H33A C33 H33B 109.5
H33A C33 H33C 109.5
H33B C33 H33C 109.5
C24 C25 H25 120.0
C26 C25 C24 119.9(3)
C26 C25 H25 120.0
C31 C30 C35 120.9(3)
C29 C30 C31 117.1(3)
C29 C30 C35 121.9(3)
C11 C12 H12 120.1
C11 C12 C13 119.8(3)
C13 C12 H12 120.1
C10 C11 H11 119.8
C12 C11 C10 120.4(3)
C12 C11 H11 119.8
C65 C64 H64 118.8
C63 C64 C65 122.4(3)
C63 C64 H64 118.8
C9 C14 H14 119.3
C13 C14 C9 121.4(3)
C13 C14 H14 119.3
C61 C67 H67A 109.5
C61 C67 H67B 109.5
C61 C67 H67C 109.5
H67A C67 H67B 109.5
H67A C67 H67C 109.5
H67B C67 H67C 109.5
C4 C5 H5 119.7
C6 C5 H5 119.7
C6 C5 C4 120.6(4)
C61 C60 C65 115.9(3)
C61 C60 B2 122.8(3)
C65 C60 B2 121.3(3)
C41 C40 H40 119.6
C39 C40 C41 120.8(3)
C39 C40 H40 119.6
C3 C4 H4 120.0
C5 C4 C3 120.0(4)
C5 C4 H4 120.0
C65 C66 H66A 109.5
C65 C66 H66B 109.5
C65 C66 H66C 109.5
H66A C66 H66B 109.5
H66A C66 H66C 109.5
H66B C66 H66C 109.5
C42 C47 H47 119.9
C42 C47 C46 120.2(3)
C46 C47 H47 119.9
C12 C13 H13 120.1
C14 C13 C12 119.8(3)
C14 C13 H13 120.1
C37 C38 H38 120.0
C39 C38 C37 120.0(3)
C39 C38 H38 120.0
C40 C39 C38 119.5(3)
C40 C39 H39 120.2
C38 C39 H39 120.2
C47 C46 H46 119.7
C45 C46 C47 120.6(3)
C45 C46 H46 119.7
C3 C8 H8 119.7
C7 C8 C3 120.7(3)
C7 C8 H8 119.7
C44 C45 H45 120.2
C46 C45 C44 119.7(3)
C46 C45 H45 120.2
C19 C18 H18 120.3
C19 C18 C17 119.3(3)
C17 C18 H18 120.3
C70 O1 C71 111.5(4)
C58 C57 H57 120.0
C58 C57 C56 119.9(4)
C56 C57 H57 120.0
C30 C35 H35A 109.5
C30 C35 H35B 109.5
C30 C35 H35C 109.5
H35A C35 H35B 109.5
H35A C35 H35C 109.5
H35B C35 H35C 109.5
C55 C56 C57 120.3(3)
C55 C56 H56 119.9
C57 C56 H56 119.9
C62 C63 C68 120.7(3)
C64 C63 C62 117.2(3)
C64 C63 C68 121.9(3)
C5 C6 H6 120.1
C5 C6 C7 119.7(4)
C7 C6 H6 120.1
C8 C7 H7 119.8
C6 C7 C8 120.4(4)
C6 C7 H7 119.8
P1 B1 I1 105.04(15)
P2 B1 I1 105.47(15)
P2 B1 P1 85.78(13)
C27 B1 I1 106.59(19)
C27 B1 P1 124.7(2)
C27 B1 P2 126.2(2)
C27 B1 C1 108.5(4)
C1 B1 P1 104.1(4)
C1 B1 P2 103.7(4)
C16 C17 H17 119.6
C18 C17 C16 120.7(3)
C18 C17 H17 119.6
P3 B2 P4 86.16(14)
P3 B2 I2 105.22(15)
P4 B2 I2 104.43(15)
C60 B2 P3 123.6(2)
C60 B2 P4 124.3(2)
C60 B2 I2 109.7(2)
C60 B2 C2 110.3(4)
C2 B2 P3 105.2(4)
C2 B2 P4 103.5(4)
O1 C71 H71A 109.4
O1 C71 H71B 109.4
O1 C71 C72 111.1(5)
H71A C71 H71B 108.0
C72 C71 H71A 109.4
C72 C71 H71B 109.4
C63 C68 H68A 109.5
C63 C68 H68B 109.5
C63 C68 H68C 109.5
H68A C68 H68B 109.5
H68A C68 H68C 109.5
H68B C68 H68C 109.5
O1 C70 H70A 109.6
O1 C70 H70B 109.6
O1 C70 C69 110.4(5)
H70A C70 H70B 108.1
C69 C70 H70A 109.6
C69 C70 H70B 109.6
C70 C69 H69A 109.5
C70 C69 H69B 109.5
C70 C69 H69C 109.5
H69A C69 H69B 109.5
H69A C69 H69C 109.5
H69B C69 H69C 109.5
C71 C72 H72A 109.5
C71 C72 H72B 109.5
C71 C72 H72C 109.5
H72A C72 H72B 109.5
H72A C72 H72C 109.5
H72B C72 H72C 109.5
B1 C1 H1A 109.5
B1 C1 H1B 109.5
B1 C1 H1C 109.5
H1A C1 H1B 109.5
H1A C1 H1C 109.5
H1B C1 H1C 109.5
B2 C2 H2A 109.5
B2 C2 H2B 109.5
B2 C2 H2C 109.5
H2A C2 H2B 109.5
H2A C2 H2C 109.5
H2B C2 H2C 109.5

loop_
_geom_bond_atom_site_label_1
_geom_bond_atom_site_label_2
_geom_bond_distance
Pt1 P1 2.3311(7)
Pt1 P2 2.3256(7)
Pt1 P3 2.3329(7)
Pt1 P4 2.3391(7)
I1 B1 2.268(4)
P1 C9 1.830(3)
P1 C3 1.815(3)
P1 B1 2.064(3)
P2 C15 1.833(3)
P2 C21 1.825(3)
P2 B1 2.030(3)
P3 C42 1.833(3)
P3 C36 1.835(3)
P3 B2 2.034(4)
P4 C48 1.829(3)
P4 C54 1.810(3)
P4 B2 2.065(3)
C49 H49 0.9500
C49 C48 1.395(4)
C49 C50 1.387(5)
C48 C53 1.398(4)
C24 H24 0.9500
C24 C23 1.378(5)
C24 C25 1.389(5)
C22 H22 0.9500
C22 C21 1.392(4)
C22 C23 1.396(4)
C61 C62 1.391(4)
C61 C67 1.503(4)
C61 C60 1.412(4)
C54 C59 1.399(4)
C54 C55 1.392(4)
C26 H26 0.9500
C26 C21 1.398(5)
C26 C25 1.389(4)
C15 C16 1.395(4)
C15 C20 1.399(4)
C16 H16 0.9500
C16 C17 1.396(5)
C31 H31 0.9500
C31 C32 1.397(4)
C31 C30 1.385(4)
C28 C29 1.397(4)
C28 C27 1.418(4)
C28 C34 1.506(4)
C20 H20 0.9500
C20 C19 1.379(5)
C9 C10 1.392(4)
C9 C14 1.394(5)
C19 H19 0.9500
C19 C18 1.377(5)
C59 H59 0.9500
C59 C58 1.387(5)
C42 C43 1.395(4)
C42 C47 1.389(5)
C29 H29 0.9500
C29 C30 1.383(4)
C58 H58 0.9500
C58 C57 1.382(5)
C3 C4 1.397(4)
C3 C8 1.388(5)
C32 C27 1.412(4)
C32 C33 1.504(4)
C53 H53 0.9500
C53 C52 1.389(5)
C36 C37 1.388(4)
C36 C41 1.398(4)
C27 B1 1.625(4)
C65 C64 1.391(4)
C65 C60 1.420(4)
C65 C66 1.505(4)
C37 H37 0.9500
C37 C38 1.389(5)
C34 H34A 0.9800
C34 H34B 0.9800
C34 H34C 0.9800
C10 H10 0.9500
C10 C11 1.391(5)
C23 H23 0.9500
C43 H43 0.9500
C43 C44 1.393(4)
C62 H62 0.9500
C62 C63 1.384(5)
C50 H50 0.9500
C50 C51 1.387(5)
C41 H41 0.9500
C41 C40 1.380(5)
C52 H52 0.9500
C52 C51 1.386(5)
C51 H51 0.9500
C44 H44 0.9500
C44 C45 1.390(6)
C55 H55 0.9500
C55 C56 1.379(5)
C33 H33A 0.9800
C33 H33B 0.9800
C33 H33C 0.9800
C25 H25 0.9500
C30 C35 1.502(4)
C12 H12 0.9500
C12 C11 1.377(5)
C12 C13 1.387(5)
C11 H11 0.9500
C64 H64 0.9500
C64 C63 1.383(5)
C14 H14 0.9500
C14 C13 1.380(5)
C67 H67A 0.9800
C67 H67B 0.9800
C67 H67C 0.9800
C5 H5 0.9500
C5 C4 1.392(5)
C5 C6 1.374(6)
C60 B2 1.622(4)
C40 H40 0.9500
C40 C39 1.379(5)
C4 H4 0.9500
C66 H66A 0.9800
C66 H66B 0.9800
C66 H66C 0.9800
C47 H47 0.9500
C47 C46 1.396(5)
C13 H13 0.9500
C38 H38 0.9500
C38 C39 1.384(5)
C39 H39 0.9500
C46 H46 0.9500
C46 C45 1.374(6)
C8 H8 0.9500
C8 C7 1.385(5)
C45 H45 0.9500
C18 H18 0.9500
C18 C17 1.384(5)
O1 C71 1.437(6)
O1 C70 1.420(6)
C57 H57 0.9500
C57 C56 1.388(5)
C35 H35A 0.9800
C35 H35B 0.9800
C35 H35C 0.9800
C56 H56 0.9500
C63 C68 1.500(5)
C6 H6 0.9500
C6 C7 1.375(6)
C7 H7 0.9500
B1 C1 1.664(11)
C17 H17 0.9500
B2 I2 2.191(4)
B2 C2 1.769(11)
C71 H71A 0.9900
C71 H71B 0.9900
C71 C72 1.486(8)
C68 H68A 0.9800
C68 H68B 0.9800
C68 H68C 0.9800
C70 H70A 0.9900
C70 H70B 0.9900
C70 C69 1.493(9)
C69 H69A 0.9800
C69 H69B 0.9800
C69 H69C 0.9800
C72 H72A 0.9800
C72 H72B 0.9800
C72 H72C 0.9800
C1 H1A 0.9800
C1 H1B 0.9800
C1 H1C 0.9800
C2 H2A 0.9800
C2 H2B 0.9800
C2 H2C 0.9800

loop_
_smtbx_masks_void_nr
_smtbx_masks_void_average_x
_smtbx_masks_void_average_y
_smtbx_masks_void_average_z
_smtbx_masks_void_volume
_smtbx_masks_void_count_electrons
1 0.000 0.000 0.000 266.6 27.8
2 0.056 0.269 0.553 16.3 0.0
3 0.076 0.429 0.644 10.1 0.0
4 -0.076 0.571 0.356 10.1 0.0
5 -0.056 0.731 0.447 16.3 0.0
6 0.500 0.500 0.500 266.6 27.8
7 0.444 0.769 0.947 16.3 0.0
8 0.424 0.929 0.856 10.1 0.0
9 0.556 0.231 0.053 16.3 0.0
10 0.576 0.071 0.144 10.1 0.0
